data_4132851
loop_
_publ_author_name
'Zang, Yaping'
'Ray, Suman'
'Fung, E-Dean'
'Borges, Anders'
'Garner, Marc H.'
'Steigerwald, Michael L.'
'Solomon, Gemma C.'
'Patil, Satish'
'Venkataraman, Latha'

_publ_section_title
;
 Resonant Transport in Single Diketopyrrolopyrrole Junctions.
;
_journal_issue 41
_journal_name_full 'Journal of the American Chemical Society'
_journal_page_first 13167
_journal_page_last 13170
_journal_paper_doi 10.1021/jacs.8b06964
_journal_volume 140
_journal_year 2018
_chemical_formula_sum 'C30 H40 N2 O2 S4'
_chemical_formula_weight 588.88
_space_group_IT_number 2
_space_group_name_Hall '-P 1'
_space_group_name_H-M_alt 'P -1'
_symmetry_cell_setting triclinic
_symmetry_space_group_name_H-M 'P -1'
_atom_sites_solution_hydrogens geom
_atom_sites_solution_primary direct
_atom_sites_solution_secondary difmap
_audit_creation_method SHELXL-97
_cell_angle_alpha 90.938(15)
_cell_angle_beta 106.524(11)
_cell_angle_gamma 110.571(16)
_cell_formula_units_Z 1
_cell_length_a 8.712(12)
_cell_length_b 9.310(12)
_cell_length_c 10.408(14)
_cell_measurement_reflns_used 2760
_cell_measurement_temperature 293(2)
_cell_measurement_theta_max 27.500
_cell_measurement_theta_min 2.06
_cell_volume 751.3(17)
_computing_structure_refinement 'SHELXL-97 (Sheldrick, 2008)'
_diffrn_ambient_temperature 293(2)
_diffrn_measured_fraction_theta_full 0.992
_diffrn_measured_fraction_theta_max 0.992
_diffrn_measurement_device_type 'Xcalibur, Ruby, Gemini'
_diffrn_radiation_monochromator graphite
_diffrn_radiation_source 'fine-focus sealed tube'
_diffrn_radiation_type MoK\a
_diffrn_radiation_wavelength 0.71073
_diffrn_reflns_av_R_equivalents 0.0829
_diffrn_reflns_av_sigmaI/netI 0.0741
_diffrn_reflns_limit_h_max 11
_diffrn_reflns_limit_h_min -11
_diffrn_reflns_limit_k_max 12
_diffrn_reflns_limit_k_min -12
_diffrn_reflns_limit_l_max 13
_diffrn_reflns_limit_l_min -13
_diffrn_reflns_number 7952
_diffrn_reflns_theta_full 27.50
_diffrn_reflns_theta_max 27.50
_diffrn_reflns_theta_min 2.06
_exptl_absorpt_coefficient_mu 0.346
_exptl_absorpt_correction_T_max 0.953
_exptl_absorpt_correction_T_min 0.909
_exptl_absorpt_correction_type empirical
_exptl_crystal_colour pink
_exptl_crystal_density_diffrn 1.302
_exptl_crystal_density_method 'not measured'
_exptl_crystal_description cuboid
_exptl_crystal_F_000 314
_exptl_crystal_size_max 0.47
_exptl_crystal_size_mid 0.23
_exptl_crystal_size_min 0.14
_refine_diff_density_max 0.564
_refine_diff_density_min -0.458
_refine_diff_density_rms 0.129
_refine_ls_extinction_method none
_refine_ls_goodness_of_fit_ref 0.853
_refine_ls_hydrogen_treatment mixed
_refine_ls_matrix_type full
_refine_ls_number_parameters 172
_refine_ls_number_reflns 3426
_refine_ls_number_restraints 0
_refine_ls_restrained_S_all 0.853
_refine_ls_R_factor_all 0.0759
_refine_ls_R_factor_gt 0.0597
_refine_ls_shift/su_max 0.000
_refine_ls_shift/su_mean 0.000
_refine_ls_structure_factor_coef Fsqd
_refine_ls_weighting_details 'calc w=1/[\s^2^(Fo^2^)+(0.2000P)^2^+0.0000P] where P=(Fo^2^+2Fc^2^)/3'
_refine_ls_weighting_scheme calc
_refine_ls_wR_factor_gt 0.1956
_refine_ls_wR_factor_ref 0.2234
_reflns_number_gt 2760
_reflns_number_total 3426
_reflns_threshold_expression >2\s(I)
_cod_data_source_file ja8b06964_si_001.cif
_cod_data_source_block fd
_cod_database_code 4132851

loop_
_symmetry_equiv_pos_as_xyz
'x, y, z'
'-x, -y, -z'

loop_
_atom_site_label
_atom_site_type_symbol
_atom_site_fract_x
_atom_site_fract_y
_atom_site_fract_z
_atom_site_U_iso_or_equiv
_atom_site_adp_type
_atom_site_occupancy
_atom_site_symmetry_multiplicity
_atom_site_calc_flag
_atom_site_refinement_flags
S1 S 0.91555(8) 0.52368(7) 0.30533(7) 0.0464(3) Uani 1 1 d .
S2 S 0.68058(10) 0.18371(8) 0.24322(9) 0.0603(3) Uani 1 1 d .
O1 O 1.3360(2) 1.1440(2) 0.4518(2) 0.0513(5) Uani 1 1 d .
N1 N 1.1344(2) 0.8940(2) 0.4129(2) 0.0371(4) Uani 1 1 d .
C7 C 0.9756(2) 0.8162(3) 0.4326(2) 0.0339(5) Uani 1 1 d .
C9 C 0.9338(3) 0.9263(2) 0.4917(2) 0.0342(5) Uani 1 1 d .
C2 C 0.7285(3) 0.5776(3) 0.4339(3) 0.0430(6) Uani 1 1 d .
H2 H 0.6837 0.6273 0.4834 0.052 Uiso 1 1 calc R
C8 C 1.1973(3) 1.0544(3) 0.4591(2) 0.0368(5) Uani 1 1 d .
C1 C 0.8752(3) 0.6545(3) 0.3988(2) 0.0350(5) Uani 1 1 d .
C4 C 0.7401(3) 0.3718(3) 0.3168(2) 0.0421(5) Uani 1 1 d .
C3 C 0.6530(3) 0.4189(3) 0.3888(3) 0.0464(6) Uani 1 1 d .
H3 H 0.5545 0.3527 0.4057 0.056 Uiso 1 1 calc R
C10 C 1.2464(3) 0.8308(3) 0.3709(2) 0.0378(5) Uani 1 1 d .
H10A H 1.2136 0.7226 0.3843 0.045 Uiso 1 1 calc R
H10B H 1.3643 0.8848 0.4279 0.045 Uiso 1 1 calc R
C12 C 1.3526(4) 0.7725(3) 0.1819(3) 0.0532(7) Uani 1 1 d .
H12A H 1.3692 0.8074 0.0978 0.064 Uiso 1 1 calc R
H12B H 1.4648 0.8074 0.2503 0.064 Uiso 1 1 calc R
C11 C 1.2383(3) 0.8442(3) 0.2241(3) 0.0475(6) Uani 1 1 d .
H11A H 1.1200 0.7927 0.1668 0.057 Uiso 1 1 calc R
H11B H 1.2750 0.9526 0.2109 0.057 Uiso 1 1 calc R
C15 C 1.2830(5) 0.3429(5) 0.0823(5) 0.0903(12) Uani 1 1 d .
H15A H 1.3437 0.2989 0.0399 0.135 Uiso 1 1 calc R
H15B H 1.1645 0.3095 0.0274 0.135 Uiso 1 1 calc R
H15C H 1.2890 0.3093 0.1697 0.135 Uiso 1 1 calc R
C5 C 0.8642(4) 0.1917(4) 0.1921(3) 0.0570(7) Uani 1 1 d .
H5A H 0.8800 0.2636 0.1262 0.068 Uiso 1 1 calc R
H5B H 0.9675 0.2276 0.2697 0.068 Uiso 1 1 calc R
C6 C 0.8339(6) 0.0314(4) 0.1309(4) 0.0728(9) Uani 1 1 d .
H6A H 0.9316 0.0346 0.1041 0.109 Uiso 1 1 calc R
H6B H 0.7325 -0.0027 0.0533 0.109 Uiso 1 1 calc R
H6C H 0.8184 -0.0391 0.1966 0.109 Uiso 1 1 calc R
C13 C 1.2722(4) 0.5942(4) 0.1632(3) 0.0616(8) Uani 1 1 d .
H13A H 1.1526 0.5605 0.1075 0.074 Uiso 1 1 calc R
H13B H 1.2744 0.5591 0.2507 0.074 Uiso 1 1 calc R
C14 C 1.3660(5) 0.5208(4) 0.0983(4) 0.0681(8) Uani 1 1 d .
H14A H 1.3628 0.5545 0.0102 0.082 Uiso 1 1 calc R
H14B H 1.4858 0.5544 0.1535 0.082 Uiso 1 1 calc R

loop_
_atom_site_aniso_label
_atom_site_aniso_U_11
_atom_site_aniso_U_22
_atom_site_aniso_U_33
_atom_site_aniso_U_23
_atom_site_aniso_U_13
_atom_site_aniso_U_12
S1 0.0454(4) 0.0316(4) 0.0605(4) -0.0014(3) 0.0294(3) 0.0024(3)
S2 0.0611(5) 0.0308(4) 0.0812(6) -0.0055(3) 0.0290(4) 0.0031(3)
O1 0.0361(9) 0.0357(9) 0.0802(13) 0.0003(9) 0.0342(9) -0.0014(7)
N1 0.0282(9) 0.0320(10) 0.0492(10) 0.0024(8) 0.0187(8) 0.0039(7)
C7 0.0262(10) 0.0321(11) 0.0400(10) 0.0053(8) 0.0136(8) 0.0043(8)
C9 0.0272(10) 0.0278(11) 0.0431(11) 0.0022(9) 0.0151(8) 0.0015(9)
C2 0.0352(11) 0.0313(12) 0.0618(14) 0.0042(10) 0.0246(10) 0.0039(9)
C8 0.0312(10) 0.0310(11) 0.0468(11) 0.0042(9) 0.0182(9) 0.0051(9)
C1 0.0286(10) 0.0330(11) 0.0401(11) 0.0034(9) 0.0130(8) 0.0060(9)
C4 0.0391(11) 0.0307(11) 0.0492(12) 0.0031(9) 0.0136(10) 0.0045(9)
C3 0.0345(11) 0.0343(12) 0.0650(15) 0.0056(11) 0.0221(11) 0.0013(9)
C10 0.0285(10) 0.0381(12) 0.0452(11) 0.0019(9) 0.0159(9) 0.0070(9)
C12 0.0600(15) 0.0561(17) 0.0533(14) 0.0055(12) 0.0327(13) 0.0211(14)
C11 0.0478(13) 0.0503(15) 0.0497(13) 0.0089(11) 0.0227(11) 0.0184(12)
C15 0.079(2) 0.070(2) 0.112(3) -0.025(2) 0.018(2) 0.027(2)
C5 0.0704(18) 0.0473(16) 0.0563(15) 0.0032(12) 0.0247(14) 0.0214(14)
C6 0.103(3) 0.0546(19) 0.0723(19) 0.0057(15) 0.0330(19) 0.0381(19)
C13 0.0618(17) 0.0573(18) 0.0729(19) 0.0022(15) 0.0329(15) 0.0212(15)
C14 0.0682(19) 0.068(2) 0.0730(19) -0.0063(16) 0.0249(16) 0.0301(17)

loop_
_atom_type_symbol
_atom_type_description
_atom_type_scat_dispersion_real
_atom_type_scat_dispersion_imag
_atom_type_scat_source
C C 0.0033 0.0016 'International Tables Vol C Tables 4.2.6.8 and 6.1.1.4'
H H 0.0000 0.0000 'International Tables Vol C Tables 4.2.6.8 and 6.1.1.4'
N N 0.0061 0.0033 'International Tables Vol C Tables 4.2.6.8 and 6.1.1.4'
O O 0.0106 0.0060 'International Tables Vol C Tables 4.2.6.8 and 6.1.1.4'
S S 0.1246 0.1234 'International Tables Vol C Tables 4.2.6.8 and 6.1.1.4'

loop_
_geom_angle_atom_site_label_1
_geom_angle_atom_site_label_2
_geom_angle_atom_site_label_3
_geom_angle
_geom_angle_site_symmetry_1
_geom_angle_site_symmetry_3
C4 S1 C1 92.57(15) . .
C4 S2 C5 102.96(14) . .
C7 N1 C8 111.27(19) . .
C7 N1 C10 129.1(2) . .
C8 N1 C10 119.05(18) . .
C9 C7 N1 106.8(2) . .
C9 C7 C1 126.5(2) . .
N1 C7 C1 126.7(2) . .
C7 C9 C9 109.3(3) . 2_776
C7 C9 C8 142.7(2) . 2_776
C9 C9 C8 107.9(3) 2_776 2_776
C3 C2 C1 114.4(2) . .
O1 C8 N1 121.8(2) . .
O1 C8 C9 133.6(2) . 2_776
N1 C8 C9 104.67(18) . 2_776
C2 C1 C7 125.3(2) . .
C2 C1 S1 109.12(19) . .
C7 C1 S1 125.62(18) . .
C3 C4 S1 111.4(2) . .
C3 C4 S2 124.99(19) . .
S1 C4 S2 123.63(17) . .
C4 C3 C2 112.5(2) . .
N1 C10 C11 113.1(2) . .
C13 C12 C11 111.5(2) . .
C12 C11 C10 111.9(2) . .
C6 C5 S2 109.0(2) . .
C12 C13 C14 112.5(3) . .
C15 C14 C13 111.0(3) . .

loop_
_geom_bond_atom_site_label_1
_geom_bond_atom_site_label_2
_geom_bond_distance
_geom_bond_site_symmetry_2
S1 C4 1.715(3) .
S1 C1 1.734(3) .
S2 C4 1.736(3) .
S2 C5 1.802(4) .
O1 C8 1.229(3) .
N1 C7 1.394(3) .
N1 C8 1.419(3) .
N1 C10 1.458(3) .
C7 C9 1.390(3) .
C7 C1 1.427(4) .
C9 C9 1.418(4) 2_776
C9 C8 1.439(3) 2_776
C2 C3 1.397(4) .
C2 C1 1.383(3) .
C8 C9 1.439(3) 2_776
C4 C3 1.369(4) .
C10 C11 1.519(4) .
C12 C13 1.542(5) .
C12 C11 1.528(4) .
C15 C14 1.541(6) .
C5 C6 1.516(4) .
C13 C14 1.511(4) .
